data_7004061
loop_
_publ_author_name
'Liu, Xinli'
'Cui, Dongmei'

_publ_section_title
;
 O2 activation and hydrolysis of Salan rare-earth metal alkyl complexes
;
_journal_issue 28
_journal_name_full 'Dalton Transactions'
_journal_page_first 3747
_journal_page_last 3752
_journal_paper_doi 10.1039/b802282h
_journal_year 2008
_chemical_formula_sum 'C75 H126 Lu2 N4 O7 Si'
_chemical_formula_weight 1573.83
_chemical_name_systematic
;
?
;
_space_group_IT_number 14
_symmetry_cell_setting monoclinic
_symmetry_space_group_name_Hall '-P 2ybc'
_symmetry_space_group_name_H-M 'P 1 21/c 1'
_atom_sites_solution_hydrogens geom
_atom_sites_solution_primary direct
_atom_sites_solution_secondary difmap
_audit_creation_method SHELXL-97
_cell_angle_alpha 90.00
_cell_angle_beta 112.5130(10)
_cell_angle_gamma 90.00
_cell_formula_units_Z 4
_cell_length_a 33.490(3)
_cell_length_b 10.1536(10)
_cell_length_c 30.166(3)
_cell_measurement_reflns_used 5993
_cell_measurement_temperature 187(2)
_cell_measurement_theta_max 25.32
_cell_measurement_theta_min 2.36
_cell_volume 9476.1(16)
_computing_cell_refinement 'Bruker SMART'
_computing_data_collection 'Bruker SMART'
_computing_data_reduction 'Bruker SAINT'
_computing_molecular_graphics 'Bruker SHELXTL'
_computing_publication_material 'Bruker SHELXTL'
_computing_structure_refinement 'SHELXL-97 (Sheldrick, 1997)'
_computing_structure_solution 'SHELXS-97 (Sheldrick, 1990)'
_diffrn_ambient_temperature 187(2)
_diffrn_measured_fraction_theta_full 0.995
_diffrn_measured_fraction_theta_max 0.995
_diffrn_measurement_device_type 'CCD area detector'
_diffrn_measurement_method 'phi and omega scans'
_diffrn_radiation_monochromator graphite
_diffrn_radiation_source 'fine-focus sealed tube'
_diffrn_radiation_type MoK\a
_diffrn_radiation_wavelength 0.71073
_diffrn_reflns_av_R_equivalents 0.0514
_diffrn_reflns_av_sigmaI/netI 0.0559
_diffrn_reflns_limit_h_max 39
_diffrn_reflns_limit_h_min -36
_diffrn_reflns_limit_k_max 12
_diffrn_reflns_limit_k_min -11
_diffrn_reflns_limit_l_max 35
_diffrn_reflns_limit_l_min -31
_diffrn_reflns_number 47208
_diffrn_reflns_theta_full 25.03
_diffrn_reflns_theta_max 25.03
_diffrn_reflns_theta_min 1.82
_exptl_absorpt_coefficient_mu 2.126
_exptl_absorpt_correction_T_max 0.7800
_exptl_absorpt_correction_T_min 0.5855
_exptl_absorpt_correction_type multi-scan
_exptl_crystal_density_diffrn 1.103
_exptl_crystal_density_method 'not measured'
_exptl_crystal_F_000 3264
_exptl_crystal_size_max 0.28
_exptl_crystal_size_mid 0.22
_exptl_crystal_size_min 0.12
_refine_diff_density_max 1.869
_refine_diff_density_min -0.772
_refine_diff_density_rms 0.141
_refine_ls_extinction_method none
_refine_ls_goodness_of_fit_ref 1.107
_refine_ls_hydrogen_treatment constr
_refine_ls_matrix_type full
_refine_ls_number_parameters 822
_refine_ls_number_reflns 16639
_refine_ls_number_restraints 20
_refine_ls_restrained_S_all 1.111
_refine_ls_R_factor_all 0.0759
_refine_ls_R_factor_gt 0.0533
_refine_ls_shift/su_max 0.003
_refine_ls_shift/su_mean 0.000
_refine_ls_structure_factor_coef Fsqd
_refine_ls_weighting_details 'calc w=1/[\s^2^(Fo^2^)+(0.0721P)^2^+25.0188P] where P=(Fo^2^+2Fc^2^)/3'
_refine_ls_weighting_scheme calc
_refine_ls_wR_factor_gt 0.1485
_refine_ls_wR_factor_ref 0.1592
_reflns_number_gt 12633
_reflns_number_total 16639
_reflns_threshold_expression >2sigma(I)
_cod_data_source_file b802282h.txt
_cod_data_source_block r162
_cod_depositor_comments
;
The following automatic conversions were performed:
'_symmetry_cell_setting' value 'Monoclinic' changed to 'monoclinic'
according to '/home/saulius/struct/CIF-dictionaries/cif_core.dic'
dictionary named 'cif_core.dic' version 2.4.1 from 2010-06-29.

Automatic conversion script
Id: cif_fix_enum 1527 2010-12-29 10:47:43Z saulius 
;
_cod_original_cell_volume 9476.0(16)
_cod_original_sg_symbol_H-M P2(1)/c
_cod_database_code 7004061

loop_
_symmetry_equiv_pos_as_xyz
'x, y, z'
'-x, y+1/2, -z+1/2'
'-x, -y, -z'
'x, -y-1/2, z-1/2'

loop_
_atom_site_label
_atom_site_type_symbol
_atom_site_fract_x
_atom_site_fract_y
_atom_site_fract_z
_atom_site_U_iso_or_equiv
_atom_site_adp_type
_atom_site_occupancy
_atom_site_symmetry_multiplicity
_atom_site_calc_flag
_atom_site_refinement_flags
_atom_site_disorder_assembly
_atom_site_disorder_group
Lu1 Lu 0.212692(10) 0.95855(2) 1.027292(9) 0.02400(10) Uani 1 1 d . . .
Lu2 Lu 0.286362(9) 0.97243(2) 0.967667(9) 0.02382(10) Uani 1 1 d . . .
N1 N 0.18938(18) 1.1593(5) 1.05721(18) 0.0285(13) Uani 1 1 d . . .
N2 N 0.1484(2) 1.0475(5) 0.95952(19) 0.0310(14) Uani 1 1 d . . .
N3 N 0.35098(18) 1.0481(5) 1.03789(19) 0.0284(13) Uani 1 1 d . . .
N4 N 0.31252(18) 1.1774(5) 0.94351(18) 0.0271(12) Uani 1 1 d . . .
O1 O 0.25420(16) 0.9665(4) 1.09893(15) 0.0287(11) Uani 1 1 d . . .
O2 O 0.16282(16) 0.8385(4) 1.03202(16) 0.0313(11) Uani 1 1 d . . .
O3 O 0.33474(16) 0.8515(5) 0.96150(15) 0.0327(11) Uani 1 1 d . . .
O4 O 0.24541(16) 0.9946(4) 0.89625(15) 0.0299(11) Uani 1 1 d . . .
O5 O 0.24884(14) 1.0960(4) 0.99888(13) 0.0267(10) Uani 1 1 d . . .
H5 H 0.2484 1.1895 0.9999 0.032 Uiso 1 1 calc R . .
O6 O 0.25064(15) 0.8305(4) 0.99665(14) 0.0296(11) Uani 1 1 d . . .
Si1 Si 0.25350(8) 0.6684(2) 0.99371(8) 0.0454(6) Uani 1 1 d . . .
C1 C 0.2706(2) 1.0470(6) 1.1367(2) 0.0278(16) Uani 1 1 d . . .
C2 C 0.2587(2) 1.1800(6) 1.1319(2) 0.0288(15) Uani 1 1 d . . .
C3 C 0.2772(2) 1.2668(7) 1.1707(2) 0.0317(16) Uani 1 1 d . . .
H3 H 0.2692 1.3571 1.1668 0.038 Uiso 1 1 calc R . .
C4 C 0.3069(2) 1.2240(7) 1.2143(2) 0.0350(17) Uani 1 1 d . . .
C5 C 0.3169(2) 1.0916(7) 1.2190(2) 0.0336(16) Uani 1 1 d . . .
H5A H 0.3369 1.0607 1.2490 0.040 Uiso 1 1 calc R . .
C6 C 0.2988(2) 0.9991(7) 1.1812(2) 0.0333(16) Uani 1 1 d . . .
C7 C 0.3280(3) 1.3242(8) 1.2552(3) 0.0415(19) Uani 1 1 d . . .
C8 C 0.3559(3) 1.4195(10) 1.2415(3) 0.069(3) Uani 1 1 d . . .
H8A H 0.3389 1.4594 1.2104 0.103 Uiso 1 1 calc R . .
H8B H 0.3806 1.3722 1.2392 0.103 Uiso 1 1 calc R . .
H8C H 0.3664 1.4885 1.2659 0.103 Uiso 1 1 calc R . .
C9 C 0.3557(3) 1.2570(9) 1.3018(3) 0.067(3) Uani 1 1 d . . .
H9A H 0.3790 1.2081 1.2971 0.101 Uiso 1 1 calc R . .
H9B H 0.3378 1.1959 1.3115 0.101 Uiso 1 1 calc R . .
H9C H 0.3681 1.3235 1.3269 0.101 Uiso 1 1 calc R . .
C10 C 0.2932(3) 1.4036(9) 1.2649(3) 0.058(2) Uani 1 1 d . . .
H10A H 0.3071 1.4668 1.2907 0.086 Uiso 1 1 calc R . .
H10B H 0.2749 1.3437 1.2743 0.086 Uiso 1 1 calc R . .
H10C H 0.2754 1.4510 1.2357 0.086 Uiso 1 1 calc R . .
C11 C 0.3104(3) 0.8518(7) 1.1893(2) 0.0397(19) Uani 1 1 d . . .
C12 C 0.3415(3) 0.8216(9) 1.2412(3) 0.068(3) Uani 1 1 d . . .
H12A H 0.3691 0.8668 1.2480 0.102 Uiso 1 1 calc R . .
H12B H 0.3465 0.7264 1.2450 0.102 Uiso 1 1 calc R . .
H12C H 0.3287 0.8524 1.2636 0.102 Uiso 1 1 calc R . .
C13 C 0.3330(3) 0.8052(8) 1.1570(3) 0.053(2) Uani 1 1 d . . .
H13A H 0.3136 0.8164 1.1234 0.080 Uiso 1 1 calc R . .
H13B H 0.3406 0.7119 1.1633 0.080 Uiso 1 1 calc R . .
H13C H 0.3593 0.8571 1.1635 0.080 Uiso 1 1 calc R . .
C14 C 0.2692(3) 0.7717(8) 1.1786(3) 0.054(2) Uani 1 1 d . . .
H14A H 0.2548 0.8005 1.1997 0.081 Uiso 1 1 calc R . .
H14B H 0.2766 0.6781 1.1841 0.081 Uiso 1 1 calc R . .
H14C H 0.2498 0.7851 1.1450 0.081 Uiso 1 1 calc R . .
C15 C 0.2280(2) 1.2401(6) 1.0845(2) 0.0293(15) Uani 1 1 d . . .
H15A H 0.2181 1.3267 1.0914 0.035 Uiso 1 1 calc R . .
H15B H 0.2444 1.2560 1.0638 0.035 Uiso 1 1 calc R . .
C16 C 0.1657(2) 1.1281(7) 1.0886(2) 0.0345(17) Uani 1 1 d . . .
H16A H 0.1849 1.0802 1.1170 0.052 Uiso 1 1 calc R . .
H16B H 0.1405 1.0734 1.0709 0.052 Uiso 1 1 calc R . .
H16C H 0.1562 1.2100 1.0986 0.052 Uiso 1 1 calc R . .
C17 C 0.1608(2) 1.2345(6) 1.0146(2) 0.0321(16) Uani 1 1 d . . .
H17A H 0.1785 1.2764 0.9987 0.038 Uiso 1 1 calc R . .
H17B H 0.1460 1.3052 1.0250 0.038 Uiso 1 1 calc R . .
C18 C 0.1276(2) 1.1463(7) 0.9794(2) 0.0329(16) Uani 1 1 d . . .
H18A H 0.1108 1.1011 0.9957 0.039 Uiso 1 1 calc R . .
H18B H 0.1073 1.2000 0.9530 0.039 Uiso 1 1 calc R . .
C19 C 0.1589(2) 1.1059(8) 0.9205(2) 0.0367(17) Uani 1 1 d . . .
H19A H 0.1321 1.1252 0.8931 0.055 Uiso 1 1 calc R . .
H19B H 0.1763 1.0436 0.9107 0.055 Uiso 1 1 calc R . .
H19C H 0.1752 1.1875 0.9319 0.055 Uiso 1 1 calc R . .
C20 C 0.1198(2) 0.9319(7) 0.9384(2) 0.0328(16) Uani 1 1 d . . .
H20A H 0.1377 0.8622 0.9322 0.039 Uiso 1 1 calc R . .
H20B H 0.0980 0.9591 0.9069 0.039 Uiso 1 1 calc R . .
C21 C 0.0962(2) 0.8719(7) 0.9671(2) 0.0318(16) Uani 1 1 d . . .
C22 C 0.1199(2) 0.8224(6) 1.0139(2) 0.0298(16) Uani 1 1 d . . .
C23 C 0.0970(3) 0.7579(7) 1.0385(2) 0.0359(18) Uani 1 1 d . . .
C24 C 0.0520(3) 0.7478(7) 1.0156(3) 0.0385(18) Uani 1 1 d . . .
H24 H 0.0367 0.7041 1.0320 0.046 Uiso 1 1 calc R . .
C25 C 0.0285(3) 0.7974(7) 0.9704(3) 0.0420(19) Uani 1 1 d . . .
C26 C 0.0516(2) 0.8604(7) 0.9468(2) 0.0345(17) Uani 1 1 d . . .
H26 H 0.0363 0.8966 0.9158 0.041 Uiso 1 1 calc R . .
C27 C 0.1206(3) 0.7002(7) 1.0897(2) 0.0403(19) Uani 1 1 d . . .
C28 C 0.1518(3) 0.5931(9) 1.0887(3) 0.060(2) Uani 1 1 d . . .
H28A H 0.1365 0.5280 1.0641 0.091 Uiso 1 1 calc R . .
H28B H 0.1639 0.5499 1.1201 0.091 Uiso 1 1 calc R . .
H28C H 0.1753 0.6322 1.0812 0.091 Uiso 1 1 calc R . .
C29 C 0.1459(3) 0.8096(8) 1.1250(2) 0.045(2) Uani 1 1 d . . .
H29A H 0.1580 0.7739 1.1576 0.067 Uiso 1 1 calc R . .
H29B H 0.1263 0.8825 1.1237 0.067 Uiso 1 1 calc R . .
H29C H 0.1693 0.8416 1.1160 0.067 Uiso 1 1 calc R . .
C30 C 0.0882(3) 0.6421(11) 1.1100(3) 0.073(3) Uani 1 1 d . . .
H30A H 0.0745 0.5635 1.0916 0.109 Uiso 1 1 calc R . .
H30B H 0.0660 0.7079 1.1074 0.109 Uiso 1 1 calc R . .
H30C H 0.1037 0.6181 1.1437 0.109 Uiso 1 1 calc R . .
C31 C -0.0204(3) 0.7836(8) 0.9464(3) 0.046(2) Uani 1 1 d . . .
C32 C -0.0395(3) 0.7122(11) 0.9785(4) 0.071(3) Uani 1 1 d . . .
H32A H -0.0287 0.7531 1.0104 0.107 Uiso 1 1 calc R . .
H32B H -0.0309 0.6194 0.9815 0.107 Uiso 1 1 calc R . .
H32C H -0.0711 0.7186 0.9643 0.107 Uiso 1 1 calc R . .
C33 C -0.0416(3) 0.9180(10) 0.9347(4) 0.075(3) Uani 1 1 d . . .
H33A H -0.0280 0.9695 0.9169 0.113 Uiso 1 1 calc R . .
H33B H -0.0381 0.9639 0.9646 0.113 Uiso 1 1 calc R . .
H33C H -0.0725 0.9073 0.9152 0.113 Uiso 1 1 calc R . .
C34 C -0.0322(3) 0.7065(11) 0.8998(3) 0.067(3) Uani 1 1 d . . .
H34A H -0.0636 0.6942 0.8852 0.101 Uiso 1 1 calc R . .
H34B H -0.0179 0.6203 0.9066 0.101 Uiso 1 1 calc R . .
H34C H -0.0226 0.7553 0.8776 0.101 Uiso 1 1 calc R . .
C35 C 0.4011(2) 0.8731(7) 1.0274(2) 0.0319(16) Uani 1 1 d . . .
C36 C 0.3771(2) 0.8284(7) 0.9800(2) 0.0314(16) Uani 1 1 d . . .
C37 C 0.3993(2) 0.7623(7) 0.9544(2) 0.0337(17) Uani 1 1 d . . .
C38 C 0.4441(3) 0.7456(7) 0.9774(3) 0.0386(18) Uani 1 1 d . . .
H38 H 0.4588 0.7006 0.9605 0.046 Uiso 1 1 calc R . .
C39 C 0.4687(2) 0.7914(7) 1.0240(3) 0.0368(17) Uani 1 1 d . . .
C40 C 0.4462(3) 0.8543(7) 1.0481(2) 0.0364(18) Uani 1 1 d . . .
H40 H 0.4617 0.8858 1.0797 0.044 Uiso 1 1 calc R . .
C41 C 0.3751(3) 0.7104(7) 0.9036(3) 0.0421(19) Uani 1 1 d . . .
C42 C 0.3409(3) 0.6098(9) 0.9034(3) 0.063(3) Uani 1 1 d . . .
H42A H 0.3552 0.5290 0.9195 0.094 Uiso 1 1 calc R . .
H42B H 0.3220 0.5896 0.8702 0.094 Uiso 1 1 calc R . .
H42C H 0.3237 0.6464 0.9204 0.094 Uiso 1 1 calc R . .
C43 C 0.3527(3) 0.8249(8) 0.8697(3) 0.048(2) Uani 1 1 d . . .
H43A H 0.3324 0.8685 0.8811 0.071 Uiso 1 1 calc R . .
H43B H 0.3371 0.7906 0.8372 0.071 Uiso 1 1 calc R . .
H43C H 0.3745 0.8885 0.8691 0.071 Uiso 1 1 calc R . .
C44 C 0.4053(3) 0.6410(10) 0.8834(3) 0.068(3) Uani 1 1 d . . .
H44A H 0.4277 0.7027 0.8831 0.103 Uiso 1 1 calc R . .
H44B H 0.3886 0.6108 0.8506 0.103 Uiso 1 1 calc R . .
H44C H 0.4190 0.5652 0.9037 0.103 Uiso 1 1 calc R . .
C45 C 0.5175(3) 0.7741(9) 1.0482(3) 0.048(2) Uani 1 1 d . . .
C46 C 0.5286(3) 0.6895(10) 1.0937(3) 0.067(3) Uani 1 1 d . . .
H46A H 0.5600 0.6784 1.1089 0.101 Uiso 1 1 calc R . .
H46B H 0.5148 0.6030 1.0849 0.101 Uiso 1 1 calc R . .
H46C H 0.5181 0.7331 1.1160 0.101 Uiso 1 1 calc R . .
C47 C 0.5400(3) 0.9069(10) 1.0635(4) 0.068(3) Uani 1 1 d . . .
H47A H 0.5354 0.9607 1.0350 0.102 Uiso 1 1 calc R . .
H47B H 0.5711 0.8928 1.0810 0.102 Uiso 1 1 calc R . .
H47C H 0.5280 0.9523 1.0843 0.102 Uiso 1 1 calc R . .
C48 C 0.5373(3) 0.7048(12) 1.0161(4) 0.074(3) Uani 1 1 d . . .
H48A H 0.5306 0.7553 0.9864 0.111 Uiso 1 1 calc R . .
H48B H 0.5252 0.6160 1.0083 0.111 Uiso 1 1 calc R . .
H48C H 0.5687 0.6990 1.0331 0.111 Uiso 1 1 calc R . .
C49 C 0.3790(2) 0.9308(7) 1.0575(2) 0.0346(17) Uani 1 1 d . . .
H49A H 0.3610 0.8610 1.0635 0.041 Uiso 1 1 calc R . .
H49B H 0.4014 0.9554 1.0889 0.041 Uiso 1 1 calc R . .
C50 C 0.3398(2) 1.1005(8) 1.0777(2) 0.0386(18) Uani 1 1 d . . .
H50A H 0.3662 1.1284 1.1042 0.058 Uiso 1 1 calc R . .
H50B H 0.3254 1.0317 1.0889 0.058 Uiso 1 1 calc R . .
H50C H 0.3203 1.1761 1.0662 0.058 Uiso 1 1 calc R . .
C51 C 0.3733(2) 1.1496(7) 1.0211(2) 0.0335(17) Uani 1 1 d . . .
H51A H 0.3903 1.1068 1.0046 0.040 Uiso 1 1 calc R . .
H51B H 0.3935 1.1987 1.0489 0.040 Uiso 1 1 calc R . .
C52 C 0.3412(2) 1.2447(7) 0.9869(2) 0.0322(16) Uani 1 1 d . . .
H52A H 0.3237 1.2859 1.0032 0.039 Uiso 1 1 calc R . .
H52B H 0.3570 1.3154 0.9780 0.039 Uiso 1 1 calc R . .
C53 C 0.3362(2) 1.1498(7) 0.9119(2) 0.0374(18) Uani 1 1 d . . .
H53A H 0.3489 1.2316 0.9060 0.056 Uiso 1 1 calc R . .
H53B H 0.3161 1.1138 0.8814 0.056 Uiso 1 1 calc R . .
H53C H 0.3592 1.0858 0.9275 0.056 Uiso 1 1 calc R . .
C54 C 0.2742(2) 1.2635(6) 0.9179(2) 0.0310(16) Uani 1 1 d . . .
H54A H 0.2849 1.3519 0.9140 0.037 Uiso 1 1 calc R . .
H54B H 0.2575 1.2735 0.9386 0.037 Uiso 1 1 calc R . .
C55 C 0.2435(2) 1.2161(6) 0.8689(2) 0.0253(14) Uani 1 1 d . . .
C56 C 0.2306(2) 1.0827(6) 0.8605(2) 0.0265(15) Uani 1 1 d . . .
C57 C 0.2016(2) 1.0450(6) 0.8138(2) 0.0300(16) Uani 1 1 d . . .
C58 C 0.1859(2) 1.1445(7) 0.7793(2) 0.0349(17) Uani 1 1 d . . .
H58 H 0.1661 1.1202 0.7482 0.042 Uiso 1 1 calc R . .
C59 C 0.1972(2) 1.2764(7) 0.7875(2) 0.0325(16) Uani 1 1 d . . .
C60 C 0.2268(2) 1.3077(7) 0.8323(2) 0.0320(16) Uani 1 1 d . . .
H60 H 0.2363 1.3964 0.8386 0.038 Uiso 1 1 calc R . .
C61 C 0.1886(3) 0.9003(7) 0.8015(2) 0.0372(18) Uani 1 1 d . . .
C62 C 0.2299(3) 0.8169(8) 0.8124(3) 0.048(2) Uani 1 1 d . . .
H62A H 0.2483 0.8241 0.8465 0.072 Uiso 1 1 calc R . .
H62B H 0.2457 0.8492 0.7931 0.072 Uiso 1 1 calc R . .
H62C H 0.2219 0.7245 0.8044 0.072 Uiso 1 1 calc R . .
C63 C 0.1644(3) 0.8489(8) 0.8312(3) 0.046(2) Uani 1 1 d . . .
H63A H 0.1825 0.8583 0.8654 0.070 Uiso 1 1 calc R . .
H63B H 0.1573 0.7558 0.8237 0.070 Uiso 1 1 calc R . .
H63C H 0.1377 0.8995 0.8238 0.070 Uiso 1 1 calc R . .
C64 C 0.1595(3) 0.8850(9) 0.7482(3) 0.062(3) Uani 1 1 d . . .
H64A H 0.1510 0.7925 0.7414 0.092 Uiso 1 1 calc R . .
H64B H 0.1753 0.9131 0.7284 0.092 Uiso 1 1 calc R . .
H64C H 0.1336 0.9396 0.7408 0.092 Uiso 1 1 calc R . .
C65 C 0.1782(3) 1.3828(8) 0.7489(2) 0.043(2) Uani 1 1 d . . .
C66 C 0.1474(3) 1.3219(9) 0.7007(3) 0.065(3) Uani 1 1 d . . .
H66A H 0.1218 1.2861 0.7047 0.097 Uiso 1 1 calc R . .
H66B H 0.1624 1.2512 0.6913 0.097 Uiso 1 1 calc R . .
H66C H 0.1385 1.3901 0.6759 0.097 Uiso 1 1 calc R . .
C67 C 0.1527(4) 1.4788(9) 0.7662(4) 0.077(2) Uani 1 1 d . . .
H67A H 0.1281 1.4332 0.7693 0.115 Uiso 1 1 calc R . .
H67B H 0.1421 1.5509 0.7430 0.115 Uiso 1 1 calc R . .
H67C H 0.1714 1.5146 0.7975 0.115 Uiso 1 1 calc R . .
C68 C 0.2151(3) 1.4559(8) 0.7405(3) 0.056(2) Uani 1 1 d . . .
H68A H 0.2028 1.5227 0.7155 0.084 Uiso 1 1 calc R . .
H68B H 0.2320 1.3928 0.7303 0.084 Uiso 1 1 calc R . .
H68C H 0.2339 1.4986 0.7703 0.084 Uiso 1 1 calc R . .
C69 C 0.2330(4) 0.6199(9) 0.9297(4) 0.086(4) Uani 1 1 d . . .
H69A H 0.2019 0.6372 0.9149 0.129 Uiso 1 1 calc R . .
H69B H 0.2384 0.5258 0.9273 0.129 Uiso 1 1 calc R . .
H69C H 0.2480 0.6710 0.9132 0.129 Uiso 1 1 calc R . .
C70 C 0.2242(4) 0.5873(9) 1.0248(4) 0.077(2) Uani 1 1 d . . .
H70A H 0.2361 0.6139 1.0587 0.115 Uiso 1 1 calc R . .
H70B H 0.2269 0.4917 1.0226 0.115 Uiso 1 1 calc R . .
H70C H 0.1936 0.6121 1.0103 0.115 Uiso 1 1 calc R . .
C71 C 0.3104(3) 0.6105(9) 1.0225(4) 0.077(3) Uani 1 1 d . . .
H71A H 0.3280 0.6540 1.0073 0.115 Uiso 1 1 calc R . .
H71B H 0.3114 0.5150 1.0185 0.115 Uiso 1 1 calc R . .
H71C H 0.3216 0.6322 1.0567 0.115 Uiso 1 1 calc R . .
O7 O 0.1246(4) 0.4298(13) 0.9210(4) 0.079(4) Uiso 0.50 1 d PD . .
C72 C 0.0925(6) 0.5104(19) 0.9257(5) 0.078(6) Uiso 0.50 1 d PD . .
C73 C 0.0725(6) 0.5857(19) 0.8814(6) 0.098(8) Uiso 0.50 1 d PD . .
C74 C 0.0943(6) 0.5453(18) 0.8497(5) 0.084(7) Uiso 0.50 1 d PD . .
C75 C 0.1216(5) 0.4334(15) 0.8733(4) 0.062(5) Uiso 0.50 1 d PD . .
O8 O 0.3905(5) 1.4106(16) 1.0905(5) 0.118(6) Uiso 0.50 1 d PD . .
C76 C 0.3848(7) 1.422(2) 1.1341(7) 0.105(8) Uiso 0.50 1 d PD . .
C77 C 0.4152(7) 1.521(2) 1.1635(5) 0.094(8) Uiso 0.50 1 d PD . .
C78 C 0.4313(6) 1.5898(16) 1.1308(6) 0.087(7) Uiso 0.50 1 d PD . .
C79 C 0.4195(7) 1.507(2) 1.0880(6) 0.085(7) Uiso 0.50 1 d PD . .

loop_
_atom_site_aniso_label
_atom_site_aniso_U_11
_atom_site_aniso_U_22
_atom_site_aniso_U_33
_atom_site_aniso_U_23
_atom_site_aniso_U_13
_atom_site_aniso_U_12
Lu1 0.0273(2) 0.02297(15) 0.02191(15) 0.00021(10) 0.00955(13) 0.00068(12)
Lu2 0.0260(2) 0.02321(16) 0.02202(15) -0.00020(10) 0.00901(13) 0.00012(12)
N1 0.031(4) 0.029(3) 0.027(3) 0.001(2) 0.012(3) 0.003(3)
N2 0.038(4) 0.029(3) 0.026(3) 0.000(2) 0.013(3) 0.002(3)
N3 0.022(3) 0.035(3) 0.026(3) -0.003(2) 0.007(2) 0.002(2)
N4 0.026(4) 0.030(3) 0.027(3) -0.002(2) 0.011(3) -0.004(3)
O1 0.035(3) 0.023(2) 0.024(2) -0.0014(18) 0.007(2) 0.004(2)
O2 0.028(3) 0.031(2) 0.033(2) 0.002(2) 0.009(2) -0.002(2)
O3 0.028(3) 0.036(3) 0.030(2) -0.003(2) 0.007(2) 0.006(2)
O4 0.040(3) 0.023(2) 0.026(2) 0.0049(19) 0.011(2) -0.003(2)
O5 0.034(3) 0.019(2) 0.029(2) -0.0015(17) 0.015(2) -0.0027(19)
O6 0.043(3) 0.020(2) 0.031(2) -0.0023(17) 0.020(2) 0.004(2)
Si1 0.0650(18) 0.0208(10) 0.0556(13) 0.0000(9) 0.0289(13) 0.0006(10)
C1 0.035(5) 0.028(3) 0.024(3) -0.002(3) 0.014(3) -0.004(3)
C2 0.034(5) 0.026(3) 0.027(3) 0.000(3) 0.013(3) 0.000(3)
C3 0.030(5) 0.032(4) 0.033(4) -0.004(3) 0.012(3) -0.006(3)
C4 0.037(5) 0.038(4) 0.028(4) -0.004(3) 0.011(3) -0.004(3)
C5 0.032(5) 0.038(4) 0.025(3) 0.005(3) 0.004(3) 0.004(3)
C6 0.035(5) 0.038(4) 0.030(4) 0.000(3) 0.015(3) -0.001(3)
C7 0.042(5) 0.043(4) 0.034(4) -0.012(3) 0.008(4) -0.010(4)
C8 0.069(7) 0.071(6) 0.064(6) -0.019(5) 0.023(5) -0.027(6)
C9 0.079(8) 0.061(6) 0.040(5) -0.016(4) -0.002(5) 0.002(5)
C10 0.069(7) 0.056(5) 0.042(5) -0.022(4) 0.014(5) -0.002(5)
C11 0.051(6) 0.031(4) 0.031(4) 0.003(3) 0.009(4) 0.002(4)
C12 0.089(8) 0.048(5) 0.042(5) 0.017(4) -0.003(5) 0.018(5)
C13 0.064(7) 0.037(4) 0.057(5) 0.012(4) 0.022(5) 0.022(4)
C14 0.077(7) 0.036(4) 0.052(5) 0.012(4) 0.028(5) 0.001(4)
C15 0.031(4) 0.025(3) 0.031(3) -0.001(3) 0.010(3) 0.000(3)
C16 0.036(5) 0.035(4) 0.034(4) 0.001(3) 0.015(3) 0.004(3)
C17 0.033(5) 0.026(3) 0.032(4) 0.002(3) 0.007(3) 0.005(3)
C18 0.030(5) 0.034(4) 0.031(4) 0.001(3) 0.007(3) 0.006(3)
C19 0.037(5) 0.043(4) 0.030(4) 0.007(3) 0.012(3) 0.002(4)
C20 0.034(5) 0.036(4) 0.025(3) -0.002(3) 0.009(3) -0.003(3)
C21 0.036(5) 0.029(4) 0.031(4) -0.005(3) 0.013(3) -0.006(3)
C22 0.029(5) 0.027(3) 0.031(4) -0.007(3) 0.009(3) -0.003(3)
C23 0.050(5) 0.029(4) 0.033(4) -0.006(3) 0.020(4) -0.011(3)
C24 0.034(5) 0.038(4) 0.046(4) -0.009(3) 0.019(4) -0.012(4)
C25 0.044(6) 0.037(4) 0.046(4) -0.014(3) 0.019(4) -0.009(4)
C26 0.032(5) 0.032(4) 0.032(4) -0.006(3) 0.005(3) -0.005(3)
C27 0.049(5) 0.037(4) 0.034(4) -0.002(3) 0.014(4) -0.012(4)
C28 0.074(7) 0.046(5) 0.058(5) 0.009(4) 0.022(5) 0.012(5)
C29 0.051(6) 0.042(4) 0.033(4) -0.001(3) 0.007(4) -0.011(4)
C30 0.076(8) 0.087(8) 0.052(5) 0.017(5) 0.021(5) -0.033(6)
C31 0.035(5) 0.044(5) 0.057(5) -0.007(4) 0.014(4) -0.006(4)
C32 0.041(6) 0.093(8) 0.078(7) 0.003(6) 0.020(5) -0.013(5)
C33 0.050(7) 0.057(6) 0.107(8) -0.005(6) 0.018(6) 0.001(5)
C34 0.040(6) 0.086(7) 0.071(6) -0.018(5) 0.015(5) -0.019(5)
C35 0.029(5) 0.033(4) 0.033(4) 0.005(3) 0.011(3) 0.008(3)
C36 0.033(5) 0.030(4) 0.031(4) 0.003(3) 0.011(3) 0.006(3)
C37 0.035(5) 0.032(4) 0.034(4) 0.002(3) 0.013(3) 0.005(3)
C38 0.036(5) 0.041(4) 0.043(4) 0.005(3) 0.020(4) 0.013(4)
C39 0.030(5) 0.036(4) 0.044(4) 0.008(3) 0.013(4) 0.009(3)
C40 0.039(5) 0.032(4) 0.033(4) 0.004(3) 0.008(3) -0.004(3)
C41 0.052(6) 0.038(4) 0.036(4) 0.000(3) 0.016(4) 0.016(4)
C42 0.086(8) 0.046(5) 0.053(5) -0.013(4) 0.022(5) -0.007(5)
C43 0.054(6) 0.053(5) 0.034(4) -0.004(4) 0.015(4) 0.013(4)
C44 0.076(7) 0.079(7) 0.048(5) -0.011(5) 0.020(5) 0.034(6)
C45 0.029(5) 0.055(5) 0.055(5) 0.003(4) 0.011(4) 0.004(4)
C46 0.040(6) 0.083(7) 0.069(6) 0.019(5) 0.010(5) 0.024(5)
C47 0.034(6) 0.058(6) 0.103(8) 0.004(6) 0.016(5) 0.002(5)
C48 0.040(6) 0.103(9) 0.079(7) -0.005(6) 0.022(5) 0.015(6)
C49 0.033(5) 0.038(4) 0.030(3) 0.005(3) 0.009(3) 0.005(3)
C50 0.039(5) 0.050(5) 0.027(3) -0.008(3) 0.013(3) -0.001(4)
C51 0.030(5) 0.037(4) 0.034(4) -0.005(3) 0.012(3) -0.006(3)
C52 0.035(5) 0.028(3) 0.030(3) -0.006(3) 0.009(3) -0.009(3)
C53 0.044(5) 0.035(4) 0.035(4) -0.001(3) 0.017(4) -0.003(3)
C54 0.033(5) 0.023(3) 0.034(4) 0.002(3) 0.010(3) 0.006(3)
C55 0.025(4) 0.023(3) 0.028(3) 0.000(3) 0.010(3) 0.001(3)
C56 0.028(4) 0.029(3) 0.024(3) -0.001(3) 0.011(3) -0.001(3)
C57 0.034(5) 0.029(4) 0.026(3) -0.003(3) 0.010(3) 0.001(3)
C58 0.038(5) 0.039(4) 0.023(3) 0.002(3) 0.007(3) -0.001(3)
C59 0.034(5) 0.035(4) 0.030(4) 0.004(3) 0.013(3) 0.005(3)
C60 0.035(5) 0.031(4) 0.032(4) 0.000(3) 0.015(3) -0.004(3)
C61 0.046(5) 0.027(4) 0.032(4) -0.005(3) 0.008(4) -0.007(3)
C62 0.064(6) 0.034(4) 0.046(4) -0.013(3) 0.021(4) 0.001(4)
C63 0.042(5) 0.035(4) 0.055(5) -0.008(4) 0.011(4) -0.011(4)
C64 0.082(7) 0.046(5) 0.038(4) -0.014(4) 0.003(5) -0.022(5)
C65 0.053(6) 0.040(4) 0.032(4) 0.012(3) 0.011(4) 0.010(4)
C66 0.078(7) 0.060(6) 0.039(5) 0.016(4) 0.005(5) 0.011(5)
C67 0.087(6) 0.045(4) 0.118(6) 0.020(4) 0.061(5) 0.015(4)
C68 0.065(7) 0.058(6) 0.053(5) 0.024(4) 0.030(5) 0.013(5)
C69 0.121(10) 0.041(5) 0.095(8) -0.026(5) 0.040(7) 0.005(6)
C70 0.087(6) 0.045(4) 0.118(6) 0.020(4) 0.061(5) 0.015(4)
C71 0.092(9) 0.038(5) 0.105(8) 0.002(5) 0.044(7) 0.010(5)

loop_
_atom_type_symbol
_atom_type_description
_atom_type_scat_dispersion_real
_atom_type_scat_dispersion_imag
_atom_type_scat_source
C C 0.0033 0.0016 'International Tables Vol C Tables 4.2.6.8 and 6.1.1.4'
H H 0.0000 0.0000 'International Tables Vol C Tables 4.2.6.8 and 6.1.1.4'
N N 0.0061 0.0033 'International Tables Vol C Tables 4.2.6.8 and 6.1.1.4'
O O 0.0106 0.0060 'International Tables Vol C Tables 4.2.6.8 and 6.1.1.4'
Lu Lu -0.4720 5.8584 'International Tables Vol C Tables 4.2.6.8 and 6.1.1.4'
Si Si 0.0817 0.0704 'International Tables Vol C Tables 4.2.6.8 and 6.1.1.4'

loop_
_geom_angle_atom_site_label_1
_geom_angle_atom_site_label_2
_geom_angle_atom_site_label_3
_geom_angle
_geom_angle_site_symmetry_1
_geom_angle_site_symmetry_3
_geom_angle_publ_flag
O1 Lu1 O2 100.58(18) . . ?
O1 Lu1 O5 97.49(16) . . ?
O2 Lu1 O5 161.43(16) . . ?
O1 Lu1 O6 101.07(16) . . ?
O2 Lu1 O6 106.24(17) . . ?
O5 Lu1 O6 74.19(17) . . ?
O1 Lu1 N1 76.53(17) . . ?
O2 Lu1 N1 94.73(18) . . ?
O5 Lu1 N1 85.29(16) . . ?
O6 Lu1 N1 158.93(18) . . ?
O1 Lu1 N2 149.34(17) . . ?
O2 Lu1 N2 78.94(18) . . ?
O5 Lu1 N2 83.34(17) . . ?
O6 Lu1 N2 108.54(16) . . ?
N1 Lu1 N2 72.99(17) . . ?
O1 Lu1 Lu2 101.92(14) . . ?
O2 Lu1 Lu2 140.57(12) . . ?
O5 Lu1 Lu2 36.63(11) . . ?
O6 Lu1 Lu2 37.56(12) . . ?
N1 Lu1 Lu2 121.81(13) . . ?
N2 Lu1 Lu2 96.84(13) . . ?
O4 Lu2 O3 101.39(18) . . ?
O4 Lu2 O5 97.02(17) . . ?
O3 Lu2 O5 161.59(16) . . ?
O4 Lu2 O6 103.54(17) . . ?
O3 Lu2 O6 101.73(18) . . ?
O5 Lu2 O6 74.12(16) . . ?
O4 Lu2 N4 76.74(17) . . ?
O3 Lu2 N4 95.37(19) . . ?
O5 Lu2 N4 88.36(16) . . ?
O6 Lu2 N4 162.42(17) . . ?
O4 Lu2 N3 149.26(18) . . ?
O3 Lu2 N3 78.90(18) . . ?
O5 Lu2 N3 85.06(16) . . ?
O6 Lu2 N3 106.48(17) . . ?
N4 Lu2 N3 72.66(18) . . ?
O4 Lu2 Lu1 102.57(13) . . ?
O3 Lu2 Lu1 136.73(13) . . ?
O5 Lu2 Lu1 36.61(11) . . ?
O6 Lu2 Lu1 37.51(11) . . ?
N4 Lu2 Lu1 124.95(12) . . ?
N3 Lu2 Lu1 97.25(13) . . ?
C16 N1 C15 109.2(5) . . ?
C16 N1 C17 109.7(5) . . ?
C15 N1 C17 109.3(5) . . ?
C16 N1 Lu1 112.2(4) . . ?
C15 N1 Lu1 109.1(4) . . ?
C17 N1 Lu1 107.2(4) . . ?
C18 N2 C19 110.2(5) . . ?
C18 N2 C20 112.6(6) . . ?
C19 N2 C20 106.6(5) . . ?
C18 N2 Lu1 107.8(4) . . ?
C19 N2 Lu1 113.7(4) . . ?
C20 N2 Lu1 106.0(4) . . ?
C51 N3 C50 110.2(5) . . ?
C51 N3 C49 111.8(6) . . ?
C50 N3 C49 106.3(5) . . ?
C51 N3 Lu2 108.1(4) . . ?
C50 N3 Lu2 112.9(4) . . ?
C49 N3 Lu2 107.4(4) . . ?
C52 N4 C53 109.6(5) . . ?
C52 N4 C54 109.1(5) . . ?
C53 N4 C54 110.0(5) . . ?
C52 N4 Lu2 108.3(4) . . ?
C53 N4 Lu2 111.6(4) . . ?
C54 N4 Lu2 108.2(4) . . ?
C1 O1 Lu1 143.5(4) . . ?
C22 O2 Lu1 142.6(4) . . ?
C36 O3 Lu2 143.3(4) . . ?
C56 O4 Lu2 143.2(4) . . ?
Lu1 O5 Lu2 106.76(19) . . ?
Lu1 O5 H5 126.6 . . ?
Lu2 O5 H5 126.6 . . ?
Si1 O6 Lu1 130.6(3) . . ?
Si1 O6 Lu2 124.5(2) . . ?
Lu1 O6 Lu2 104.93(18) . . ?
O6 Si1 C70 111.9(4) . . ?
O6 Si1 C69 108.4(4) . . ?
C70 Si1 C69 111.4(6) . . ?
O6 Si1 C71 111.1(4) . . ?
C70 Si1 C71 106.2(5) . . ?
C69 Si1 C71 107.9(5) . . ?
O1 C1 C2 119.5(6) . . ?
O1 C1 C6 120.8(6) . . ?
C2 C1 C6 119.7(6) . . ?
C1 C2 C3 120.1(6) . . ?
C1 C2 C15 123.0(6) . . ?
C3 C2 C15 116.8(6) . . ?
C4 C3 C2 121.5(7) . . ?
C4 C3 H3 119.2 . . ?
C2 C3 H3 119.2 . . ?
C5 C4 C3 117.5(6) . . ?
C5 C4 C7 122.8(6) . . ?
C3 C4 C7 119.7(7) . . ?
C4 C5 C6 123.3(7) . . ?
C4 C5 H5A 118.3 . . ?
C6 C5 H5A 118.3 . . ?
C1 C6 C5 117.6(7) . . ?
C1 C6 C11 121.7(6) . . ?
C5 C6 C11 120.7(6) . . ?
C8 C7 C9 108.5(8) . . ?
C8 C7 C10 108.1(7) . . ?
C9 C7 C10 107.5(7) . . ?
C8 C7 C4 110.2(6) . . ?
C9 C7 C4 111.9(7) . . ?
C10 C7 C4 110.5(6) . . ?
C7 C8 H8A 109.5 . . ?
C7 C8 H8B 109.5 . . ?
H8A C8 H8B 109.5 . . ?
C7 C8 H8C 109.5 . . ?
H8A C8 H8C 109.5 . . ?
H8B C8 H8C 109.5 . . ?
C7 C9 H9A 109.5 . . ?
C7 C9 H9B 109.5 . . ?
H9A C9 H9B 109.5 . . ?
C7 C9 H9C 109.5 . . ?
H9A C9 H9C 109.5 . . ?
H9B C9 H9C 109.5 . . ?
C7 C10 H10A 109.5 . . ?
C7 C10 H10B 109.5 . . ?
H10A C10 H10B 109.5 . . ?
C7 C10 H10C 109.5 . . ?
H10A C10 H10C 109.5 . . ?
H10B C10 H10C 109.5 . . ?
C13 C11 C14 109.2(7) . . ?
C13 C11 C6 111.1(6) . . ?
C14 C11 C6 109.3(7) . . ?
C13 C11 C12 106.3(7) . . ?
C14 C11 C12 108.2(7) . . ?
C6 C11 C12 112.6(6) . . ?
C11 C12 H12A 109.5 . . ?
C11 C12 H12B 109.5 . . ?
H12A C12 H12B 109.5 . . ?
C11 C12 H12C 109.5 . . ?
H12A C12 H12C 109.5 . . ?
H12B C12 H12C 109.5 . . ?
C11 C13 H13A 109.5 . . ?
C11 C13 H13B 109.5 . . ?
H13A C13 H13B 109.5 . . ?
C11 C13 H13C 109.5 . . ?
H13A C13 H13C 109.5 . . ?
H13B C13 H13C 109.5 . . ?
C11 C14 H14A 109.5 . . ?
C11 C14 H14B 109.5 . . ?
H14A C14 H14B 109.5 . . ?
C11 C14 H14C 109.5 . . ?
H14A C14 H14C 109.5 . . ?
H14B C14 H14C 109.5 . . ?
N1 C15 C2 115.4(5) . . ?
N1 C15 H15A 108.4 . . ?
C2 C15 H15A 108.4 . . ?
N1 C15 H15B 108.4 . . ?
C2 C15 H15B 108.4 . . ?
H15A C15 H15B 107.5 . . ?
N1 C16 H16A 109.5 . . ?
N1 C16 H16B 109.5 . . ?
H16A C16 H16B 109.5 . . ?
N1 C16 H16C 109.5 . . ?
H16A C16 H16C 109.5 . . ?
H16B C16 H16C 109.5 . . ?
N1 C17 C18 111.2(5) . . ?
N1 C17 H17A 109.4 . . ?
C18 C17 H17A 109.4 . . ?
N1 C17 H17B 109.4 . . ?
C18 C17 H17B 109.4 . . ?
H17A C17 H17B 108.0 . . ?
N2 C18 C17 110.9(6) . . ?
N2 C18 H18A 109.5 . . ?
C17 C18 H18A 109.5 . . ?
N2 C18 H18B 109.5 . . ?
C17 C18 H18B 109.5 . . ?
H18A C18 H18B 108.0 . . ?
N2 C19 H19A 109.5 . . ?
N2 C19 H19B 109.5 . . ?
H19A C19 H19B 109.5 . . ?
N2 C19 H19C 109.5 . . ?
H19A C19 H19C 109.5 . . ?
H19B C19 H19C 109.5 . . ?
N2 C20 C21 117.7(5) . . ?
N2 C20 H20A 107.9 . . ?
C21 C20 H20A 107.9 . . ?
N2 C20 H20B 107.9 . . ?
C21 C20 H20B 107.9 . . ?
H20A C20 H20B 107.2 . . ?
C26 C21 C22 120.6(6) . . ?
C26 C21 C20 119.6(6) . . ?
C22 C21 C20 119.7(7) . . ?
O2 C22 C23 123.7(6) . . ?
O2 C22 C21 118.0(6) . . ?
C23 C22 C21 118.3(7) . . ?
C24 C23 C22 118.1(7) . . ?
C24 C23 C27 120.4(6) . . ?
C22 C23 C27 121.5(7) . . ?
C25 C24 C23 124.1(7) . . ?
C25 C24 H24 118.0 . . ?
C23 C24 H24 118.0 . . ?
C24 C25 C26 117.1(7) . . ?
C24 C25 C31 122.6(7) . . ?
C26 C25 C31 120.4(7) . . ?
C21 C26 C25 121.9(7) . . ?
C21 C26 H26 119.1 . . ?
C25 C26 H26 119.1 . . ?
C28 C27 C29 109.2(7) . . ?
C28 C27 C30 109.1(7) . . ?
C29 C27 C30 106.4(6) . . ?
C28 C27 C23 110.1(6) . . ?
C29 C27 C23 110.4(6) . . ?
C30 C27 C23 111.6(7) . . ?
C27 C28 H28A 109.5 . . ?
C27 C28 H28B 109.5 . . ?
H28A C28 H28B 109.5 . . ?
C27 C28 H28C 109.5 . . ?
H28A C28 H28C 109.5 . . ?
H28B C28 H28C 109.5 . . ?
C27 C29 H29A 109.5 . . ?
C27 C29 H29B 109.5 . . ?
H29A C29 H29B 109.5 . . ?
C27 C29 H29C 109.5 . . ?
H29A C29 H29C 109.5 . . ?
H29B C29 H29C 109.5 . . ?
C27 C30 H30A 109.5 . . ?
C27 C30 H30B 109.5 . . ?
H30A C30 H30B 109.5 . . ?
C27 C30 H30C 109.5 . . ?
H30A C30 H30C 109.5 . . ?
H30B C30 H30C 109.5 . . ?
C33 C31 C34 108.4(8) . . ?
C33 C31 C25 110.5(7) . . ?
C34 C31 C25 109.7(7) . . ?
C33 C31 C32 107.4(8) . . ?
C34 C31 C32 108.5(8) . . ?
C25 C31 C32 112.1(7) . . ?
C31 C32 H32A 109.5 . . ?
C31 C32 H32B 109.5 . . ?
H32A C32 H32B 109.5 . . ?
C31 C32 H32C 109.5 . . ?
H32A C32 H32C 109.5 . . ?
H32B C32 H32C 109.5 . . ?
C31 C33 H33A 109.5 . . ?
C31 C33 H33B 109.5 . . ?
H33A C33 H33B 109.5 . . ?
C31 C33 H33C 109.5 . . ?
H33A C33 H33C 109.5 . . ?
H33B C33 H33C 109.5 . . ?
C31 C34 H34A 109.5 . . ?
C31 C34 H34B 109.5 . . ?
H34A C34 H34B 109.5 . . ?
C31 C34 H34C 109.5 . . ?
H34A C34 H34C 109.5 . . ?
H34B C34 H34C 109.5 . . ?
C40 C35 C36 120.1(6) . . ?
C40 C35 C49 118.8(6) . . ?
C36 C35 C49 121.0(7) . . ?
O3 C36 C35 117.9(6) . . ?
O3 C36 C37 123.2(6) . . ?
C35 C36 C37 118.9(7) . . ?
C38 C37 C36 118.1(6) . . ?
C38 C37 C41 120.7(6) . . ?
C36 C37 C41 121.3(7) . . ?
C39 C38 C37 124.0(7) . . ?
C39 C38 H38 118.0 . . ?
C37 C38 H38 118.0 . . ?
C40 C39 C38 116.6(7) . . ?
C40 C39 C45 120.0(7) . . ?
C38 C39 C45 123.4(7) . . ?
C39 C40 C35 122.4(7) . . ?
C39 C40 H40 118.8 . . ?
C35 C40 H40 118.8 . . ?
C37 C41 C44 112.2(7) . . ?
C37 C41 C42 110.0(6) . . ?
C44 C41 C42 107.3(7) . . ?
C37 C41 C43 110.1(6) . . ?
C44 C41 C43 108.0(6) . . ?
C42 C41 C43 109.2(7) . . ?
C41 C42 H42A 109.5 . . ?
C41 C42 H42B 109.5 . . ?
H42A C42 H42B 109.5 . . ?
C41 C42 H42C 109.5 . . ?
H42A C42 H42C 109.5 . . ?
H42B C42 H42C 109.5 . . ?
C41 C43 H43A 109.5 . . ?
C41 C43 H43B 109.5 . . ?
H43A C43 H43B 109.5 . . ?
C41 C43 H43C 109.5 . . ?
H43A C43 H43C 109.5 . . ?
H43B C43 H43C 109.5 . . ?
C41 C44 H44A 109.5 . . ?
C41 C44 H44B 109.5 . . ?
H44A C44 H44B 109.5 . . ?
C41 C44 H44C 109.5 . . ?
H44A C44 H44C 109.5 . . ?
H44B C44 H44C 109.5 . . ?
C39 C45 C47 111.0(7) . . ?
C39 C45 C46 109.9(7) . . ?
C47 C45 C46 107.5(8) . . ?
C39 C45 C48 113.2(7) . . ?
C47 C45 C48 108.2(8) . . ?
C46 C45 C48 106.9(8) . . ?
C45 C46 H46A 109.5 . . ?
C45 C46 H46B 109.5 . . ?
H46A C46 H46B 109.5 . . ?
C45 C46 H46C 109.5 . . ?
H46A C46 H46C 109.5 . . ?
H46B C46 H46C 109.5 . . ?
C45 C47 H47A 109.5 . . ?
C45 C47 H47B 109.5 . . ?
H47A C47 H47B 109.5 . . ?
C45 C47 H47C 109.5 . . ?
H47A C47 H47C 109.5 . . ?
H47B C47 H47C 109.5 . . ?
C45 C48 H48A 109.5 . . ?
C45 C48 H48B 109.5 . . ?
H48A C48 H48B 109.5 . . ?
C45 C48 H48C 109.5 . . ?
H48A C48 H48C 109.5 . . ?
H48B C48 H48C 109.5 . . ?
N3 C49 C35 117.1(5) . . ?
N3 C49 H49A 108.0 . . ?
C35 C49 H49A 108.0 . . ?
N3 C49 H49B 108.0 . . ?
C35 C49 H49B 108.0 . . ?
H49A C49 H49B 107.3 . . ?
N3 C50 H50A 109.5 . . ?
N3 C50 H50B 109.5 . . ?
H50A C50 H50B 109.5 . . ?
N3 C50 H50C 109.5 . . ?
H50A C50 H50C 109.5 . . ?
H50B C50 H50C 109.5 . . ?
N3 C51 C52 111.0(6) . . ?
N3 C51 H51A 109.4 . . ?
C52 C51 H51A 109.4 . . ?
N3 C51 H51B 109.4 . . ?
C52 C51 H51B 109.4 . . ?
H51A C51 H51B 108.0 . . ?
N4 C52 C51 111.2(5) . . ?
N4 C52 H52A 109.4 . . ?
C51 C52 H52A 109.4 . . ?
N4 C52 H52B 109.4 . . ?
C51 C52 H52B 109.4 . . ?
H52A C52 H52B 108.0 . . ?
N4 C53 H53A 109.5 . . ?
N4 C53 H53B 109.5 . . ?
H53A C53 H53B 109.5 . . ?
N4 C53 H53C 109.5 . . ?
H53A C53 H53C 109.5 . . ?
H53B C53 H53C 109.5 . . ?
N4 C54 C55 116.3(5) . . ?
N4 C54 H54A 108.2 . . ?
C55 C54 H54A 108.2 . . ?
N4 C54 H54B 108.2 . . ?
C55 C54 H54B 108.2 . . ?
H54A C54 H54B 107.4 . . ?
C60 C55 C56 119.8(6) . . ?
C60 C55 C54 118.6(6) . . ?
C56 C55 C54 121.5(6) . . ?
O4 C56 C55 120.1(6) . . ?
O4 C56 C57 121.3(6) . . ?
C55 C56 C57 118.7(6) . . ?
C58 C57 C56 117.5(6) . . ?
C58 C57 C61 121.3(6) . . ?
C56 C57 C61 121.2(6) . . ?
C59 C58 C57 124.3(6) . . ?
C59 C58 H58 117.9 . . ?
C57 C58 H58 117.9 . . ?
C60 C59 C58 116.4(6) . . ?
C60 C59 C65 121.1(6) . . ?
C58 C59 C65 122.5(6) . . ?
C59 C60 C55 123.2(6) . . ?
C59 C60 H60 118.4 . . ?
C55 C60 H60 118.4 . . ?
C63 C61 C57 110.7(6) . . ?
C63 C61 C64 108.3(7) . . ?
C57 C61 C64 110.9(6) . . ?
C63 C61 C62 109.0(6) . . ?
C57 C61 C62 109.0(6) . . ?
C64 C61 C62 109.0(6) . . ?
C61 C62 H62A 109.5 . . ?
C61 C62 H62B 109.5 . . ?
H62A C62 H62B 109.5 . . ?
C61 C62 H62C 109.5 . . ?
H62A C62 H62C 109.5 . . ?
H62B C62 H62C 109.5 . . ?
C61 C63 H63A 109.5 . . ?
C61 C63 H63B 109.5 . . ?
H63A C63 H63B 109.5 . . ?
C61 C63 H63C 109.5 . . ?
H63A C63 H63C 109.5 . . ?
H63B C63 H63C 109.5 . . ?
C61 C64 H64A 109.5 . . ?
C61 C64 H64B 109.5 . . ?
H64A C64 H64B 109.5 . . ?
C61 C64 H64C 109.5 . . ?
H64A C64 H64C 109.5 . . ?
H64B C64 H64C 109.5 . . ?
C67 C65 C59 108.5(6) . . ?
C67 C65 C68 109.9(7) . . ?
C59 C65 C68 109.7(7) . . ?
C67 C65 C66 108.5(8) . . ?
C59 C65 C66 111.3(7) . . ?
C68 C65 C66 108.9(7) . . ?
C65 C66 H66A 109.5 . . ?
C65 C66 H66B 109.5 . . ?
H66A C66 H66B 109.5 . . ?
C65 C66 H66C 109.5 . . ?
H66A C66 H66C 109.5 . . ?
H66B C66 H66C 109.5 . . ?
C65 C67 H67A 109.5 . . ?
C65 C67 H67B 109.5 . . ?
H67A C67 H67B 109.5 . . ?
C65 C67 H67C 109.5 . . ?
H67A C67 H67C 109.5 . . ?
H67B C67 H67C 109.5 . . ?
C65 C68 H68A 109.5 . . ?
C65 C68 H68B 109.5 . . ?
H68A C68 H68B 109.5 . . ?
C65 C68 H68C 109.5 . . ?
H68A C68 H68C 109.5 . . ?
H68B C68 H68C 109.5 . . ?
Si1 C69 H69A 109.5 . . ?
Si1 C69 H69B 109.5 . . ?
H69A C69 H69B 109.5 . . ?
Si1 C69 H69C 109.5 . . ?
H69A C69 H69C 109.5 . . ?
H69B C69 H69C 109.5 . . ?
Si1 C70 H70A 109.5 . . ?
Si1 C70 H70B 109.5 . . ?
H70A C70 H70B 109.5 . . ?
Si1 C70 H70C 109.5 . . ?
H70A C70 H70C 109.5 . . ?
H70B C70 H70C 109.5 . . ?
Si1 C71 H71A 109.5 . . ?
Si1 C71 H71B 109.5 . . ?
H71A C71 H71B 109.5 . . ?
Si1 C71 H71C 109.5 . . ?
H71A C71 H71C 109.5 . . ?
H71B C71 H71C 109.5 . . ?
C72 O7 C75 109.5(3) . . ?
O7 C72 C73 108.3(3) . . ?
C72 C73 C74 106.3(3) . . ?
C75 C74 C73 106.0(3) . . ?
O7 C75 C74 107.8(3) . . ?
C76 O8 C79 109.9(3) . . ?
O8 C76 C77 108.1(3) . . ?
C76 C77 C78 105.7(4) . . ?
C79 C78 C77 105.8(4) . . ?
O8 C79 C78 108.2(3) . . ?

loop_
_geom_bond_atom_site_label_1
_geom_bond_atom_site_label_2
_geom_bond_distance
_geom_bond_site_symmetry_2
_geom_bond_publ_flag
Lu1 O1 2.076(4) . ?
Lu1 O2 2.116(5) . ?
Lu1 O5 2.223(4) . ?
Lu1 O6 2.249(4) . ?
Lu1 N1 2.473(5) . ?
Lu1 N2 2.503(6) . ?
Lu1 Lu2 3.5694(4) . ?
Lu2 O4 2.076(4) . ?
Lu2 O3 2.097(5) . ?
Lu2 O5 2.224(4) . ?
Lu2 O6 2.252(5) . ?
Lu2 N4 2.473(5) . ?
Lu2 N3 2.500(6) . ?
N1 C16 1.481(8) . ?
N1 C15 1.486(8) . ?
N1 C17 1.487(8) . ?
N2 C18 1.472(8) . ?
N2 C19 1.475(8) . ?
N2 C20 1.494(9) . ?
N3 C51 1.472(9) . ?
N3 C50 1.487(8) . ?
N3 C49 1.491(9) . ?
N4 C52 1.462(8) . ?
N4 C53 1.481(8) . ?
N4 C54 1.500(8) . ?
O1 C1 1.338(7) . ?
O2 C22 1.336(8) . ?
O3 C36 1.331(8) . ?
O4 C56 1.340(8) . ?
O5 H5 0.9500 . ?
O6 Si1 1.654(5) . ?
Si1 C70 1.797(10) . ?
Si1 C69 1.850(10) . ?
Si1 C71 1.860(10) . ?
C1 C2 1.400(9) . ?
C1 C6 1.399(10) . ?
C2 C3 1.405(9) . ?
C2 C15 1.533(9) . ?
C3 C4 1.382(9) . ?
C3 H3 0.9500 . ?
C4 C5 1.380(10) . ?
C4 C7 1.545(9) . ?
C5 C6 1.422(10) . ?
C5 H5A 0.9500 . ?
C6 C11 1.541(10) . ?
C7 C8 1.511(12) . ?
C7 C9 1.518(11) . ?
C7 C10 1.532(11) . ?
C8 H8A 0.9800 . ?
C8 H8B 0.9800 . ?
C8 H8C 0.9800 . ?
C9 H9A 0.9800 . ?
C9 H9B 0.9800 . ?
C9 H9C 0.9800 . ?
C10 H10A 0.9800 . ?
C10 H10B 0.9800 . ?
C10 H10C 0.9800 . ?
C11 C13 1.518(11) . ?
C11 C14 1.525(11) . ?
C11 C12 1.544(10) . ?
C12 H12A 0.9800 . ?
C12 H12B 0.9800 . ?
C12 H12C 0.9800 . ?
C13 H13A 0.9800 . ?
C13 H13B 0.9800 . ?
C13 H13C 0.9800 . ?
C14 H14A 0.9800 . ?
C14 H14B 0.9800 . ?
C14 H14C 0.9800 . ?
C15 H15A 0.9900 . ?
C15 H15B 0.9900 . ?
C16 H16A 0.9800 . ?
C16 H16B 0.9800 . ?
C16 H16C 0.9800 . ?
C17 C18 1.504(9) . ?
C17 H17A 0.9900 . ?
C17 H17B 0.9900 . ?
C18 H18A 0.9900 . ?
C18 H18B 0.9900 . ?
C19 H19A 0.9800 . ?
C19 H19B 0.9800 . ?
C19 H19C 0.9800 . ?
C20 C21 1.506(9) . ?
C20 H20A 0.9900 . ?
C20 H20B 0.9900 . ?
C21 C26 1.385(10) . ?
C21 C22 1.421(9) . ?
C22 C23 1.419(9) . ?
C23 C24 1.400(10) . ?
C23 C27 1.555(10) . ?
C24 C25 1.380(11) . ?
C24 H24 0.9500 . ?
C25 C26 1.393(10) . ?
C25 C31 1.523(11) . ?
C26 H26 0.9500 . ?
C27 C28 1.518(12) . ?
C27 C29 1.546(10) . ?
C27 C30 1.552(11) . ?
C28 H28A 0.9800 . ?
C28 H28B 0.9800 . ?
C28 H28C 0.9800 . ?
C29 H29A 0.9800 . ?
C29 H29B 0.9800 . ?
C29 H29C 0.9800 . ?
C30 H30A 0.9800 . ?
C30 H30B 0.9800 . ?
C30 H30C 0.9800 . ?
C31 C33 1.516(13) . ?
C31 C34 1.523(11) . ?
C31 C32 1.533(12) . ?
C32 H32A 0.9800 . ?
C32 H32B 0.9800 . ?
C32 H32C 0.9800 . ?
C33 H33A 0.9800 . ?
C33 H33B 0.9800 . ?
C33 H33C 0.9800 . ?
C34 H34A 0.9800 . ?
C34 H34B 0.9800 . ?
C34 H34C 0.9800 . ?
C35 C40 1.408(10) . ?
C35 C36 1.421(9) . ?
C35 C49 1.494(9) . ?
C36 C37 1.427(9) . ?
C37 C38 1.403(10) . ?
C37 C41 1.528(10) . ?
C38 C39 1.409(10) . ?
C38 H38 0.9500 . ?
C39 C40 1.387(10) . ?
C39 C45 1.523(11) . ?
C40 H40 0.9500 . ?
C41 C44 1.539(11) . ?
C41 C42 1.532(12) . ?
C41 C43 1.540(10) . ?
C42 H42A 0.9800 . ?
C42 H42B 0.9800 . ?
C42 H42C 0.9800 . ?
C43 H43A 0.9800 . ?
C43 H43B 0.9800 . ?
C43 H43C 0.9800 . ?
C44 H44A 0.9800 . ?
C44 H44B 0.9800 . ?
C44 H44C 0.9800 . ?
C45 C47 1.527(13) . ?
C45 C46 1.538(12) . ?
C45 C48 1.539(12) . ?
C46 H46A 0.9800 . ?
C46 H46B 0.9800 . ?
C46 H46C 0.9800 . ?
C47 H47A 0.9800 . ?
C47 H47B 0.9800 . ?
C47 H47C 0.9800 . ?
C48 H48A 0.9800 . ?
C48 H48B 0.9800 . ?
C48 H48C 0.9800 . ?
C49 H49A 0.9900 . ?
C49 H49B 0.9900 . ?
C50 H50A 0.9800 . ?
C50 H50B 0.9800 . ?
C50 H50C 0.9800 . ?
C51 C52 1.517(9) . ?
C51 H51A 0.9900 . ?
C51 H51B 0.9900 . ?
C52 H52A 0.9900 . ?
C52 H52B 0.9900 . ?
C53 H53A 0.9800 . ?
C53 H53B 0.9800 . ?
C53 H53C 0.9800 . ?
C54 C55 1.519(9) . ?
C54 H54A 0.9900 . ?
C54 H54B 0.9900 . ?
C55 C60 1.386(9) . ?
C55 C56 1.415(9) . ?
C56 C57 1.425(9) . ?
C57 C58 1.401(9) . ?
C57 C61 1.536(9) . ?
C58 C59 1.389(10) . ?
C58 H58 0.9500 . ?
C59 C60 1.372(9) . ?
C59 C65 1.536(9) . ?
C60 H60 0.9500 . ?
C61 C63 1.512(10) . ?
C61 C64 1.536(10) . ?
C61 C62 1.546(11) . ?
C62 H62A 0.9800 . ?
C62 H62B 0.9800 . ?
C62 H62C 0.9800 . ?
C63 H63A 0.9800 . ?
C63 H63B 0.9800 . ?
C63 H63C 0.9800 . ?
C64 H64A 0.9800 . ?
C64 H64B 0.9800 . ?
C64 H64C 0.9800 . ?
C65 C67 1.514(12) . ?
C65 C68 1.544(12) . ?
C65 C66 1.553(11) . ?
C66 H66A 0.9800 . ?
C66 H66B 0.9800 . ?
C66 H66C 0.9800 . ?
C67 H67A 0.9800 . ?
C67 H67B 0.9800 . ?
C67 H67C 0.9800 . ?
C68 H68A 0.9800 . ?
C68 H68B 0.9800 . ?
C68 H68C 0.9800 . ?
C69 H69A 0.9800 . ?
C69 H69B 0.9800 . ?
C69 H69C 0.9800 . ?
C70 H70A 0.9800 . ?
C70 H70B 0.9800 . ?
C70 H70C 0.9800 . ?
C71 H71A 0.9800 . ?
C71 H71B 0.9800 . ?
C71 H71C 0.9800 . ?
O7 C72 1.401(4) . ?
O7 C75 1.402(4) . ?
C72 C73 1.461(4) . ?
C73 C74 1.467(5) . ?
C74 C75 1.462(5) . ?
O8 C76 1.401(4) . ?
O8 C79 1.402(4) . ?
C76 C77 1.464(5) . ?
C77 C78 1.469(5) . ?
C78 C79 1.462(5) . ?
